data_4060254
_journal_name_full Organometallics
_journal_paper_doi 10.1021/om034268l
_journal_year 2004
_chemical_formula_sum 'C17 H32 B10 N P'
_chemical_formula_weight 389.51
_space_group_IT_number 14
_symmetry_cell_setting monoclinic
_symmetry_space_group_name_Hall '-P 2yn'
_symmetry_space_group_name_H-M 'P 1 21/n 1'
_atom_sites_solution_hydrogens geom
_atom_sites_solution_primary direct
_atom_sites_solution_secondary difmap
_cell_angle_alpha 90.00
_cell_angle_beta 98.978(2)
_cell_angle_gamma 90.00
_cell_formula_units_Z 4
_cell_length_a 10.2153(11)
_cell_length_b 19.240(2)
_cell_length_c 11.8583(12)
_cell_measurement_reflns_used ?
_cell_measurement_temperature 293(2)
_cell_measurement_theta_max ?
_cell_measurement_theta_min ?
_cell_volume 2302.1(4)
_diffrn_ambient_temperature 293(2)
_diffrn_detector_area_resol_mean ?
_diffrn_measurement_device_type 'CCD area detector'
_diffrn_measurement_method 'phi and omega scans'
_diffrn_radiation_monochromator graphite
_diffrn_radiation_source 'fine-focus sealed tube'
_diffrn_radiation_type MoK\a
_diffrn_radiation_wavelength 0.71073
_diffrn_reflns_av_R_equivalents 0.0606
_diffrn_reflns_av_sigmaI/netI 0.0631
_diffrn_reflns_limit_h_max 12
_diffrn_reflns_limit_h_min -11
_diffrn_reflns_limit_k_max 16
_diffrn_reflns_limit_k_min -22
_diffrn_reflns_limit_l_max 13
_diffrn_reflns_limit_l_min -14
_diffrn_reflns_number 12303
_diffrn_reflns_theta_max 25.00
_diffrn_reflns_theta_min 2.04
_diffrn_standards_decay_% ?
_diffrn_standards_interval_count ?
_diffrn_standards_interval_time ?
_diffrn_standards_number ?
_exptl_absorpt_coefficient_mu 0.124
_exptl_absorpt_correction_T_max ?
_exptl_absorpt_correction_T_min ?
_exptl_absorpt_correction_type none
_exptl_absorpt_process_details ?
_exptl_crystal_colour colorless
_exptl_crystal_density_diffrn 1.124
_exptl_crystal_density_meas ?
_exptl_crystal_density_method 'not measured'
_exptl_crystal_description block
_exptl_crystal_F_000 824
_exptl_crystal_size_max 0.56
_exptl_crystal_size_mid 0.53
_exptl_crystal_size_min 0.40
_refine_ls_extinction_coef ?
_refine_ls_extinction_method none
_refine_ls_goodness_of_fit_ref 0.993
_refine_ls_hydrogen_treatment mixed
_refine_ls_matrix_type full
_refine_ls_number_parameters 326
_refine_ls_number_reflns 4039
_refine_ls_number_restraints 0
_refine_ls_restrained_S_all 0.993
_refine_ls_R_factor_all 0.0978
_refine_ls_R_factor_gt 0.0612
_refine_ls_shift/su_max 0.003
_refine_ls_shift/su_mean 0.000
_refine_ls_structure_factor_coef Fsqd
_refine_ls_weighting_details 'calc w=1/[\s^2^(Fo^2^)+(0.1069P)^2^+0.0000P] where P=(Fo^2^+2Fc^2^)/3'
_refine_ls_weighting_scheme calc
_refine_ls_wR_factor_gt 0.1570
_refine_ls_wR_factor_ref 0.1808
_reflns_number_gt 2557
_reflns_number_total 4039
_reflns_threshold_expression >2sigma(I)
_cod_original_sg_symbol_H-M P2(1)/n
_cod_database_code 4060254

loop_
_symmetry_equiv_pos_as_xyz
'x, y, z'
'-x+1/2, y+1/2, -z+1/2'
'-x, -y, -z'
'x-1/2, -y-1/2, z-1/2'

loop_
_atom_site_label
_atom_site_type_symbol
_atom_site_fract_x
_atom_site_fract_y
_atom_site_fract_z
_atom_site_U_iso_or_equiv
_atom_site_adp_type
_atom_site_occupancy
_atom_site_symmetry_multiplicity
_atom_site_calc_flag
_atom_site_refinement_flags
_atom_site_disorder_assembly
_atom_site_disorder_group
P1 P 0.86123(7) 0.07896(4) 0.33042(6) 0.0385(3) Uani 1 1 d . . .
N1 N 0.7036(2) 0.08241(12) 0.3527(2) 0.0434(6) Uani 1 1 d . . .
C1 C 0.9229(3) 0.17170(14) 0.3233(2) 0.0359(7) Uani 1 1 d . . .
C3 C 0.8492(3) 0.05045(15) 0.1822(2) 0.0409(7) Uani 1 1 d . . .
C4 C 0.8870(3) -0.02110(15) 0.1593(2) 0.0395(7) Uani 1 1 d . . .
C5 C 0.9484(3) -0.07257(17) 0.2326(3) 0.0486(8) Uani 1 1 d . . .
H5A H 0.968(3) -0.0557(16) 0.308(3) 0.055(9) Uiso 1 1 d . . .
C6 C 0.9726(4) -0.13637(19) 0.1876(3) 0.0607(10) Uani 1 1 d . . .
H6A H 1.021(3) -0.1728(18) 0.240(3) 0.062(10) Uiso 1 1 d . . .
C7 C 0.9347(4) -0.14993(19) 0.0719(3) 0.0607(10) Uani 1 1 d . . .
H7A H 0.952(3) -0.1966(17) 0.044(2) 0.049(9) Uiso 1 1 d . . .
C8 C 0.8754(4) -0.09950(18) 0.0001(3) 0.0523(9) Uani 1 1 d . . .
H8A H 0.855(3) -0.1021(19) -0.079(3) 0.074(11) Uiso 1 1 d . . .
C9 C 0.8515(3) -0.03504(16) 0.0426(2) 0.0429(7) Uani 1 1 d . . .
C10 C 0.7923(3) 0.02868(15) -0.0138(2) 0.0433(7) Uani 1 1 d . . .
H10A H 0.8437 0.0452 -0.0706 0.052 Uiso 1 1 calc R . .
H10B H 0.7019 0.0204 -0.0503 0.052 Uiso 1 1 calc R . .
C11 C 0.7964(3) 0.07879(17) 0.0806(2) 0.0434(7) Uani 1 1 d . . .
H11A H 0.768(3) 0.1276(16) 0.066(2) 0.047(8) Uiso 1 1 d . . .
C30 C 0.6723(3) 0.04568(19) 0.4554(3) 0.0594(9) Uani 1 1 d . . .
H30A H 0.5756 0.0464 0.4498 0.071 Uiso 1 1 calc R . .
C31 C 0.7127(5) -0.0300(2) 0.4598(4) 0.0945(15) Uani 1 1 d . . .
H31A H 0.6744 -0.0525 0.3902 0.142 Uiso 1 1 calc R . .
H31B H 0.6817 -0.0521 0.5232 0.142 Uiso 1 1 calc R . .
H31C H 0.8075 -0.0333 0.4687 0.142 Uiso 1 1 calc R . .
C32 C 0.7264(5) 0.0841(3) 0.5640(3) 0.0938(15) Uani 1 1 d . . .
H32A H 0.6977 0.1316 0.5578 0.141 Uiso 1 1 calc R . .
H32B H 0.8215 0.0824 0.5758 0.141 Uiso 1 1 calc R . .
H32C H 0.6943 0.0626 0.6275 0.141 Uiso 1 1 calc R . .
C40 C 0.5901(3) 0.10602(17) 0.2679(3) 0.0511(8) Uani 1 1 d . . .
H40A H 0.6274 0.1294 0.2068 0.061 Uiso 1 1 calc R . .
C41 C 0.5074(4) 0.0459(2) 0.2133(4) 0.0820(13) Uani 1 1 d . . .
H41A H 0.5634 0.0138 0.1812 0.123 Uiso 1 1 calc R . .
H41B H 0.4406 0.0632 0.1540 0.123 Uiso 1 1 calc R . .
H41C H 0.4659 0.0227 0.2700 0.123 Uiso 1 1 calc R . .
C42 C 0.5063(3) 0.1596(2) 0.3184(3) 0.0703(11) Uani 1 1 d . . .
H42A H 0.5618 0.1971 0.3508 0.106 Uiso 1 1 calc R . .
H42B H 0.4647 0.1383 0.3769 0.106 Uiso 1 1 calc R . .
H42C H 0.4395 0.1773 0.2595 0.106 Uiso 1 1 calc R . .
C2 C 0.9780(3) 0.20438(16) 0.2107(2) 0.0403(7) Uani 1 1 d . . .
B3 B 1.0918(3) 0.1719(2) 0.3194(3) 0.0464(9) Uani 1 1 d . . .
B4 B 1.0286(4) 0.1965(2) 0.4437(3) 0.0484(9) Uani 1 1 d . . .
H4 H 1.040(3) 0.1575(16) 0.511(3) 0.061(9) Uiso 1 1 d . . .
B5 B 0.8738(4) 0.23812(19) 0.4019(3) 0.0459(9) Uani 1 1 d . . .
H5 H 0.798(3) 0.2264(17) 0.450(3) 0.064(10) Uiso 1 1 d . . .
B6 B 0.8422(4) 0.24135(18) 0.2514(3) 0.0423(8) Uani 1 1 d . . .
H6 H 0.743(3) 0.2346(16) 0.199(2) 0.054(9) Uiso 1 1 d . . .
B7 B 1.1218(4) 0.2492(2) 0.2450(3) 0.0512(10) Uani 1 1 d . . .
H7 H 1.188(3) 0.2468(15) 0.187(2) 0.047(8) Uiso 1 1 d . . .
B8 B 1.1540(4) 0.2468(2) 0.3959(3) 0.0562(11) Uani 1 1 d . . .
H8 H 1.257(3) 0.2463(16) 0.441(3) 0.069(10) Uiso 1 1 d . . .
B9 B 1.0194(4) 0.2873(2) 0.4467(3) 0.0565(11) Uani 1 1 d . . .
H9 H 1.032(4) 0.315(2) 0.523(3) 0.097(13) Uiso 1 1 d . . .
B10 B 0.9038(4) 0.3153(2) 0.3285(3) 0.0525(10) Uani 1 1 d . . .
H10 H 0.835(3) 0.3602(18) 0.327(3) 0.068(10) Uiso 1 1 d . . .
B11 B 0.9669(4) 0.29174(19) 0.2036(3) 0.0488(9) Uani 1 1 d . . .
H11 H 0.942(3) 0.3159(15) 0.122(2) 0.051(8) Uiso 1 1 d . . .
B12 B 1.0773(4) 0.3204(2) 0.3247(3) 0.0548(10) Uani 1 1 d . . .
H12 H 1.122(3) 0.3688(16) 0.318(2) 0.050(8) Uiso 1 1 d . . .
H3 H 1.136(3) 0.1180(14) 0.311(2) 0.037(7) Uiso 1 1 d . . .
H2A H 0.966(3) 0.1705(15) 0.146(2) 0.049(8) Uiso 1 1 d . . .

loop_
_atom_site_aniso_label
_atom_site_aniso_U_11
_atom_site_aniso_U_22
_atom_site_aniso_U_33
_atom_site_aniso_U_23
_atom_site_aniso_U_13
_atom_site_aniso_U_12
P1 0.0392(5) 0.0387(5) 0.0359(4) -0.0001(4) 0.0005(3) 0.0011(3)
N1 0.0384(14) 0.0463(15) 0.0443(14) 0.0057(12) 0.0023(11) -0.0032(11)
C1 0.0332(15) 0.0411(16) 0.0319(14) -0.0054(12) 0.0007(12) -0.0002(12)
C3 0.0387(16) 0.0393(16) 0.0433(17) -0.0019(14) 0.0019(13) -0.0007(13)
C4 0.0355(15) 0.0395(17) 0.0450(17) -0.0043(14) 0.0110(13) -0.0047(13)
C5 0.057(2) 0.0421(19) 0.0459(19) 0.0017(16) 0.0043(15) 0.0038(16)
C6 0.071(2) 0.045(2) 0.070(2) 0.0112(19) 0.021(2) 0.0118(18)
C7 0.078(3) 0.042(2) 0.068(2) -0.0093(19) 0.031(2) 0.0012(18)
C8 0.066(2) 0.0431(19) 0.051(2) -0.0092(17) 0.0184(18) -0.0047(16)
C9 0.0410(17) 0.0454(19) 0.0432(17) -0.0070(14) 0.0096(13) -0.0078(14)
C10 0.0417(17) 0.0451(18) 0.0403(16) -0.0028(14) -0.0023(13) -0.0035(14)
C11 0.0410(17) 0.0423(18) 0.0446(17) 0.0020(15) -0.0009(13) 0.0013(14)
C30 0.057(2) 0.067(2) 0.057(2) 0.0100(18) 0.0160(17) -0.0013(18)
C31 0.117(4) 0.071(3) 0.106(3) 0.041(3) 0.049(3) 0.006(3)
C32 0.098(3) 0.135(4) 0.051(2) 0.010(3) 0.022(2) -0.014(3)
C40 0.0363(17) 0.053(2) 0.060(2) 0.0013(17) -0.0036(15) -0.0041(15)
C41 0.061(2) 0.078(3) 0.099(3) -0.008(2) -0.013(2) -0.022(2)
C42 0.041(2) 0.073(3) 0.096(3) 0.002(2) 0.0080(19) 0.0076(18)
C2 0.0423(17) 0.0436(18) 0.0345(15) -0.0015(14) 0.0040(13) -0.0040(14)
B3 0.0341(19) 0.058(2) 0.046(2) 0.0014(18) 0.0021(16) 0.0034(17)
B4 0.046(2) 0.062(3) 0.0345(19) -0.0055(18) -0.0012(16) -0.0058(18)
B5 0.046(2) 0.046(2) 0.048(2) -0.0144(17) 0.0130(17) -0.0049(16)
B6 0.038(2) 0.040(2) 0.048(2) -0.0042(16) 0.0026(16) 0.0001(15)
B7 0.040(2) 0.063(3) 0.052(2) -0.0040(19) 0.0103(18) -0.0044(18)
B8 0.041(2) 0.068(3) 0.056(2) -0.007(2) -0.0027(19) -0.0095(19)
B9 0.058(2) 0.065(3) 0.046(2) -0.022(2) 0.0048(19) -0.018(2)
B10 0.050(2) 0.039(2) 0.069(3) -0.0081(19) 0.009(2) -0.0039(17)
B11 0.053(2) 0.042(2) 0.049(2) 0.0032(18) 0.0034(18) -0.0065(17)
B12 0.050(2) 0.053(2) 0.059(2) -0.009(2) 0.0028(19) -0.0168(19)
